data_2001453
loop_
_publ_author_name
'Poto\<c\<n\'ak, I.'
'Dunaj-Jur\<co, M.'
'\<Cern\'ak, J.'

_publ_section_title
;
 Structure of diaquabis(4-chlorobenzoato)zinc(II)
;
_journal_issue 8
_journal_name_full 'Acta Crystallographica Section C'
_journal_page_first 1496
_journal_page_last 1498
_journal_paper_doi 10.1107/S0108270193001398
_journal_volume 49
_journal_year 1993
_chemical_formula_sum 'C14 H12 Cl2 O6 Zn'
_chemical_formula_weight 412.5
_space_group_IT_number 13
_symmetry_cell_setting monoclinic
_symmetry_space_group_name_Hall '-P 2yc'
_symmetry_space_group_name_H-M 'P 1 2/c 1'
_atom_type_scat_source IntTabIV
_cell_angle_alpha 90
_cell_angle_beta 106.29(4)
_cell_angle_gamma 90
_cell_formula_units_Z 4
_cell_length_a 26.119(9)
_cell_length_b 4.989(2)
_cell_length_c 11.910(7)
_cell_measurement_reflns_used 15
_cell_measurement_temperature 293
_cell_measurement_theta_max 6.7
_cell_measurement_theta_min 4.6
_cell_volume 1489.7(12)
_diffrn_measurement_device 'Syntex P2~1~'
_diffrn_measurement_method \q/2\q
_diffrn_radiation_type MoK\a
_diffrn_radiation_wavelength 0.71069
_diffrn_reflns_av_R_equivalents 0.022
_diffrn_reflns_limit_h_max 33
_diffrn_reflns_limit_h_min 0
_diffrn_reflns_limit_k_max 6
_diffrn_reflns_limit_k_min 0
_diffrn_reflns_limit_l_max 14
_diffrn_reflns_limit_l_min -15
_diffrn_reflns_number 3675
_diffrn_reflns_theta_max 27.5
_diffrn_standards_decay_% <6
_diffrn_standards_interval_count 100
_diffrn_standards_number 2
_exptl_absorpt_coefficient_mu 2.018
_exptl_absorpt_correction_T_max 1.001
_exptl_absorpt_correction_T_min 0.193
_exptl_absorpt_correction_type empirical
_exptl_crystal_colour white
_exptl_crystal_density_diffrn 1.839
_exptl_crystal_density_meas 1.7920(10)
_exptl_crystal_description needles
_exptl_crystal_size_max 0.5
_exptl_crystal_size_mid 0.1
_exptl_crystal_size_min 0.05
_refine_diff_density_max 0.18
_refine_diff_density_min -0.26
_refine_ls_goodness_of_fit_obs 0.363
_refine_ls_hydrogen_treatment refxyz
_refine_ls_number_parameters 123
_refine_ls_number_reflns 745
_refine_ls_R_factor_obs 0.0400
_refine_ls_shift/esd_max 0.003
_refine_ls_structure_factor_coef F
_refine_ls_weighting_details 'w = 1/[\s^2^(F) + 0.011101F^2^]'
_refine_ls_weighting_scheme calc
_refine_ls_wR_factor_obs 0.0409
_reflns_number_observed 745
_reflns_number_total 1730
_reflns_observed_criterion I~o~>3\s(I~o~)
_cod_data_source_file ka1020.cif
_cod_data_source_block ka1020a
_cod_depositor_comments
;
The following automatic conversions were performed:

'_refine_ls_weighting_scheme' value '1/[\s^2^(F) + 0.011101F^2^]' was
changed to 'calc'. New tag '_refine_ls_weighting_details' was
created. The value of the new tag was set to 'w = 1/[\s^2^(F) +
0.011101F^2^]'.

Automatic conversion script
Id: cif_fix_values 3143 2015-03-26 13:38:13Z robertas 
;
_cod_original_cell_volume 1490(7)
_cod_original_sg_symbol_Hall '-C 2yc'
_cod_original_sg_symbol_H-M 'C 1 2/c 1'
_cod_original_formula_sum 'C14 H12 Cl2 O6 Zn1'
_cod_database_code 2001453

loop_
_symmetry_equiv_pos_as_xyz
x,y,z
-x,-y,-z
x,-y,1/2+z
-x,+y,-1/2-z

loop_
_atom_site_label
_atom_site_fract_x
_atom_site_fract_y
_atom_site_fract_z
_atom_site_U_iso_or_equiv
Zn .0 .5795(2) .2500 .334(4)
Cl -.22360(10) 1.6824(4) -.1457(2) .594(8)
O1 .0297(2) .3006(9) .1688(4) .402(19)
O2 -.0602(2) .8394(8) .2088(4) .331(15)
O3 -.0381(2) .7520(8) .0509(4) .376(17)
C1 -.0665(3) .8759(10) .1013(5) .29(2)
C2 -.1058(2) 1.0735(12) .0407(5) .26(2)
C3 -.1447(3) 1.1652(13) .0891(6) .36(2)
C4 -.1807(3) 1.3495(15) .0326(7) .46(3)
C5 -.1784(3) 1.4471(12) -.0725(6) .38(3)
C6 -.1403(3) 1.3596(13) -.1228(6) .39(3)
C7 -.1042(3) 1.1744(13) -.0640(6) .39(3)
H11 .032(3) .291(13) .102(6) ?
H12 .043(2) .156(14) .209(5) ?
H13 -.147(3) 1.106(13) .157(6) ?
H14 -.211(3) 1.402(13) .068(6) ?
H16 -.139(3) 1.431(13) -.202(5) ?
H17 -.077(3) 1.098(15) -.103(6) ?

loop_
_geom_angle_atom_site_label_1
_geom_angle_atom_site_label_2
_geom_angle_atom_site_label_3
_geom_angle
_geom_angle_publ_flag
O1 Zn O2 136.9(2) yes
Zn O2 C1 102.4(4) yes
O3 C1 C2 122.0(6) yes
O2 C1 C2 118.3(5) yes
O2 C1 O3 119.7(6) yes
C1 C2 C7 120.4(6) no
C1 C2 C3 121.0(6) no
C3 C2 C7 118.5(6) no
C2 C3 C4 120.6(7) no
C3 C4 C5 119.8(8) no
Cl C5 C4 120.7(6) no
C4 C5 C6 120.9(7) no
Cl C5 C6 118.4(5) no
C5 C6 C7 118.3(7) no
C2 C7 C6 121.9(7) no

loop_
_geom_bond_atom_site_label_1
_geom_bond_atom_site_label_2
_geom_bond_distance
_geom_bond_publ_flag
Zn O1 1.973(5) yes
Zn O2 1.991(5) yes
O2 C1 1.258(8) yes
O3 C1 1.242(9) yes
C1 C2 1.460(8) yes
C2 C3 1.379(10) no
C2 C7 1.356(10) no
C3 C4 1.352(10) no
C4 C5 1.360(11) no
C5 C6 1.369(12) no
C6 C7 1.365(9) no
Cl C5 1.719(7) yes
O1 H11 .81(8) no
O1 H12 .89(7) no
C3 H13 .88(7) no
C4 H14 1.02(8) no
C6 H16 1.02(7) no
C7 H17 1.02(8) no
